data_7000533
loop_
_publ_author_name
'Laird, Matthew F.'
'Pink, Maren'
'Tsvetkov, Nikolay P.'
'Fan, Hongjun'
'Caulton, Kenneth G.'

_publ_section_title
;
 Unusual selectivity of a (pincer)Ni-hydride reacting with CO2
;
_journal_issue 8
_journal_name_full 'Dalton Transactions'
_journal_page_first 1283
_journal_paper_doi 10.1039/b822677f
_journal_year 2009
_chemical_formula_moiety 'C23 H53 N Ni O2 P2 Si2'
_chemical_formula_sum 'C23 H53 N Ni O2 P2 Si2'
_chemical_formula_weight 552.49
_chemical_name_systematic
;
?
;
_space_group_IT_number 14
_symmetry_cell_setting monoclinic
_symmetry_space_group_name_Hall '-P 2ybc'
_symmetry_space_group_name_H-M 'P 1 21/c 1'
_atom_sites_solution_hydrogens geom
_atom_sites_solution_primary direct
_atom_sites_solution_secondary difmap
_audit_creation_method SHELXL-97
_cell_angle_alpha 90.00
_cell_angle_beta 106.4510(10)
_cell_angle_gamma 90.00
_cell_formula_units_Z 4
_cell_length_a 17.9617(7)
_cell_length_b 9.9816(4)
_cell_length_c 17.4523(7)
_cell_measurement_reflns_used 9978
_cell_measurement_temperature 150(2)
_cell_measurement_theta_max 27.5
_cell_measurement_theta_min 2.4
_cell_volume 3000.9(2)
_computing_cell_refinement 'APEX II v.2.2 (Bruker, 2007)'
_computing_data_collection 'APEX II v.2.2 (Bruker, 2007)'
_computing_data_reduction 'APEX II v.2.2 (Bruker, 2007)'
_computing_molecular_graphics 'SHELXTL (Bruker, 2008)'
_computing_publication_material 'SHELXTL (Bruker, 2008)'
_computing_structure_refinement 'SHELXL-97 (Sheldrick, 2008)'
_computing_structure_solution 'SIR-2004 (Burla et al., 2005)'
_diffrn_ambient_temperature 150(2)
_diffrn_detector 'CCD area detector'
_diffrn_detector_area_resol_mean 83.33
_diffrn_detector_type 'Bruker APEXII'
_diffrn_measured_fraction_theta_full 0.999
_diffrn_measured_fraction_theta_max 0.999
_diffrn_measurement_details '0.30 degree frames measured for 30 seconds each'
_diffrn_measurement_device 'APEX Kappa Duo'
_diffrn_measurement_device_type Kappa
_diffrn_measurement_method 'omega and phi scans'
_diffrn_radiation_monochromator graphite
_diffrn_radiation_source 'fine-focus sealed tube'
_diffrn_radiation_type MoK\a
_diffrn_radiation_wavelength 0.71073
_diffrn_reflns_av_R_equivalents 0.0249
_diffrn_reflns_av_sigmaI/netI 0.0218
_diffrn_reflns_limit_h_max 23
_diffrn_reflns_limit_h_min -23
_diffrn_reflns_limit_k_max 12
_diffrn_reflns_limit_k_min -12
_diffrn_reflns_limit_l_max 21
_diffrn_reflns_limit_l_min -22
_diffrn_reflns_number 26119
_diffrn_reflns_theta_full 27.52
_diffrn_reflns_theta_max 27.52
_diffrn_reflns_theta_min 1.18
_exptl_absorpt_coefficient_mu 0.852
_exptl_absorpt_correction_T_max 0.8973
_exptl_absorpt_correction_T_min 0.8414
_exptl_absorpt_correction_type multi-scan
_exptl_absorpt_process_details 'SADABS, R. Blessing; 1995'
_exptl_crystal_colour orange
_exptl_crystal_density_diffrn 1.223
_exptl_crystal_density_method 'not measured'
_exptl_crystal_description block
_exptl_crystal_F_000 1200
_exptl_crystal_size_max 0.21
_exptl_crystal_size_mid 0.13
_exptl_crystal_size_min 0.13
_refine_diff_density_max 0.458
_refine_diff_density_min -0.228
_refine_diff_density_rms 0.049
_refine_ls_extinction_method none
_refine_ls_goodness_of_fit_ref 1.025
_refine_ls_hydrogen_treatment constr
_refine_ls_matrix_type full
_refine_ls_number_parameters 297
_refine_ls_number_reflns 6895
_refine_ls_number_restraints 0
_refine_ls_restrained_S_all 1.025
_refine_ls_R_factor_all 0.0291
_refine_ls_R_factor_gt 0.0243
_refine_ls_shift/su_max 0.002
_refine_ls_shift/su_mean 0.000
_refine_ls_structure_factor_coef Fsqd
_refine_ls_weighting_details 'calc w=1/[\s^2^(Fo^2^)+(0.0351P)^2^+1.1227P] where P=(Fo^2^+2Fc^2^)/3'
_refine_ls_weighting_scheme calc
_refine_ls_wR_factor_gt 0.0641
_refine_ls_wR_factor_ref 0.0671
_reflns_number_gt 6169
_reflns_number_total 6895
_reflns_threshold_expression >2sigma(I)
_cod_data_source_file b822677f.txt
_cod_data_source_block 08091
_cod_depositor_comments
;
The following automatic conversions were performed:

'_exptl_absorpt_correction_type' tag value 'multi-scans' was replaced
with 'multi-scan' value.

Automatic conversion script
Id: cif_fix_values 1646 2011-03-28 12:23:43Z adriana 
;
_cod_original_sg_symbol_H-M P2(1)/c
_cod_database_code 7000533

loop_
_symmetry_equiv_pos_as_xyz
'x, y, z'
'-x, y+1/2, -z+1/2'
'-x, -y, -z'
'x, -y-1/2, z-1/2'

loop_
_atom_site_label
_atom_site_type_symbol
_atom_site_fract_x
_atom_site_fract_y
_atom_site_fract_z
_atom_site_U_iso_or_equiv
_atom_site_adp_type
_atom_site_occupancy
_atom_site_symmetry_multiplicity
_atom_site_calc_flag
_atom_site_refinement_flags
_atom_site_disorder_assembly
_atom_site_disorder_group
Ni1 Ni 0.787453(10) 0.020632(16) 0.884012(10) 0.01806(5) Uani 1 1 d . . .
H1NI H 0.7682 -0.0963 0.9138 0.037(5) Uiso 1 1 d R . .
P1 P 0.707672(19) 0.10208(3) 0.948127(19) 0.01701(7) Uani 1 1 d . . .
P2 P 0.840688(19) -0.14544(3) 0.83377(2) 0.01826(8) Uani 1 1 d . . .
Si1 Si 0.61437(2) -0.19293(4) 0.92855(2) 0.01952(8) Uani 1 1 d . . .
Si2 Si 0.66373(2) -0.24239(4) 0.77081(2) 0.01896(8) Uani 1 1 d . . .
N1 N 0.82316(8) 0.17920(12) 0.84610(8) 0.0299(3) Uani 1 1 d . . .
O1 O 0.65155(6) -0.24887(10) 0.85996(6) 0.0246(2) Uani 1 1 d . . .
O2 O 0.85994(10) 0.37993(13) 0.79399(8) 0.0608(4) Uani 1 1 d . . .
C1 C 0.50760(9) -0.22286(17) 0.89567(11) 0.0354(4) Uani 1 1 d . . .
H1A H 0.4975 -0.3191 0.8876 0.053 Uiso 1 1 calc R . .
H1B H 0.4846 -0.1752 0.8454 0.053 Uiso 1 1 calc R . .
H1C H 0.4845 -0.1900 0.9367 0.053 Uiso 1 1 calc R . .
C2 C 0.65622(10) -0.29418(15) 1.01968(9) 0.0310(3) Uani 1 1 d . . .
H2A H 0.6407 -0.3880 1.0090 0.046 Uiso 1 1 calc R . .
H2B H 0.6371 -0.2604 1.0633 0.046 Uiso 1 1 calc R . .
H2C H 0.7130 -0.2876 1.0349 0.046 Uiso 1 1 calc R . .
C3 C 0.62255(8) -0.00523(13) 0.94267(8) 0.0206(3) Uani 1 1 d . . .
H3A H 0.5800 0.0327 0.8989 0.025 Uiso 1 1 calc R . .
H3B H 0.6084 0.0127 0.9926 0.025 Uiso 1 1 calc R . .
C4 C 0.75907(8) 0.12035(13) 1.05778(8) 0.0214(3) Uani 1 1 d . . .
C5 C 0.71448(9) 0.19832(16) 1.10649(9) 0.0284(3) Uani 1 1 d . . .
H5A H 0.7425 0.1927 1.1634 0.043 Uiso 1 1 calc R . .
H5B H 0.6625 0.1597 1.0974 0.043 Uiso 1 1 calc R . .
H5C H 0.7099 0.2924 1.0897 0.043 Uiso 1 1 calc R . .
C6 C 0.83824(8) 0.18701(15) 1.06663(9) 0.0274(3) Uani 1 1 d . . .
H6A H 0.8675 0.1905 1.1233 0.041 Uiso 1 1 calc R . .
H6B H 0.8303 0.2782 1.0450 0.041 Uiso 1 1 calc R . .
H6C H 0.8674 0.1348 1.0372 0.041 Uiso 1 1 calc R . .
C7 C 0.77463(9) -0.02072(15) 1.09357(9) 0.0283(3) Uani 1 1 d . . .
H7A H 0.8069 -0.0145 1.1491 0.042 Uiso 1 1 calc R . .
H7B H 0.8017 -0.0739 1.0625 0.042 Uiso 1 1 calc R . .
H7C H 0.7252 -0.0639 1.0920 0.042 Uiso 1 1 calc R . .
C8 C 0.65808(8) 0.26655(13) 0.90861(8) 0.0223(3) Uani 1 1 d . . .
C9 C 0.62953(9) 0.25146(14) 0.81707(9) 0.0282(3) Uani 1 1 d . . .
H9A H 0.6028 0.3336 0.7935 0.042 Uiso 1 1 calc R . .
H9B H 0.5936 0.1756 0.8033 0.042 Uiso 1 1 calc R . .
H9C H 0.6740 0.2356 0.7962 0.042 Uiso 1 1 calc R . .
C10 C 0.58708(9) 0.30252(15) 0.93755(10) 0.0291(3) Uani 1 1 d . . .
H10A H 0.5640 0.3861 0.9121 0.044 Uiso 1 1 calc R . .
H10B H 0.6034 0.3141 0.9957 0.044 Uiso 1 1 calc R . .
H10C H 0.5487 0.2303 0.9232 0.044 Uiso 1 1 calc R . .
C11 C 0.71573(9) 0.38372(14) 0.92834(10) 0.0280(3) Uani 1 1 d . . .
H11A H 0.6922 0.4630 0.8979 0.042 Uiso 1 1 calc R . .
H11B H 0.7630 0.3596 0.9140 0.042 Uiso 1 1 calc R . .
H11C H 0.7289 0.4034 0.9856 0.042 Uiso 1 1 calc R . .
C12 C 0.60851(9) -0.38606(15) 0.71324(9) 0.0271(3) Uani 1 1 d . . .
H12A H 0.5557 -0.3867 0.7188 0.041 Uiso 1 1 calc R . .
H12B H 0.6346 -0.4702 0.7340 0.041 Uiso 1 1 calc R . .
H12C H 0.6062 -0.3767 0.6567 0.041 Uiso 1 1 calc R . .
C13 C 0.62587(9) -0.08125(15) 0.72206(9) 0.0297(3) Uani 1 1 d . . .
H13A H 0.6580 -0.0074 0.7505 0.045 Uiso 1 1 calc R . .
H13B H 0.5722 -0.0687 0.7236 0.045 Uiso 1 1 calc R . .
H13C H 0.6274 -0.0826 0.6664 0.045 Uiso 1 1 calc R . .
C14 C 0.76788(8) -0.26413(13) 0.77454(8) 0.0217(3) Uani 1 1 d . . .
H14A H 0.7837 -0.3553 0.7952 0.026 Uiso 1 1 calc R . .
H14B H 0.7712 -0.2613 0.7189 0.026 Uiso 1 1 calc R . .
C15 C 0.90415(8) -0.25160(13) 0.91689(9) 0.0228(3) Uani 1 1 d . . .
C16 C 0.95123(9) -0.15661(16) 0.98186(10) 0.0321(3) Uani 1 1 d . . .
H16A H 0.9832 -0.2092 1.0266 0.048 Uiso 1 1 calc R . .
H16B H 0.9157 -0.0996 1.0008 0.048 Uiso 1 1 calc R . .
H16C H 0.9848 -0.1004 0.9597 0.048 Uiso 1 1 calc R . .
C17 C 0.85128(9) -0.33693(15) 0.95313(10) 0.0309(3) Uani 1 1 d . . .
H17A H 0.8825 -0.3790 1.0025 0.046 Uiso 1 1 calc R . .
H17B H 0.8261 -0.4065 0.9150 0.046 Uiso 1 1 calc R . .
H17C H 0.8116 -0.2796 0.9650 0.046 Uiso 1 1 calc R . .
C18 C 0.95948(9) -0.34689(15) 0.89108(10) 0.0314(3) Uani 1 1 d . . .
H18A H 0.9865 -0.4032 0.9364 0.047 Uiso 1 1 calc R . .
H18B H 0.9975 -0.2946 0.8730 0.047 Uiso 1 1 calc R . .
H18C H 0.9298 -0.4038 0.8473 0.047 Uiso 1 1 calc R . .
C19 C 0.89448(8) -0.09494(14) 0.75934(9) 0.0250(3) Uani 1 1 d . . .
C20 C 0.96497(9) -0.00888(15) 0.80156(11) 0.0328(3) Uani 1 1 d . . .
H20A H 0.9886 0.0277 0.7619 0.049 Uiso 1 1 calc R . .
H20B H 1.0030 -0.0642 0.8398 0.049 Uiso 1 1 calc R . .
H20C H 0.9482 0.0648 0.8299 0.049 Uiso 1 1 calc R . .
C21 C 0.92187(11) -0.21078(16) 0.71579(11) 0.0374(4) Uani 1 1 d . . .
H21A H 0.9401 -0.1748 0.6721 0.056 Uiso 1 1 calc R . .
H21B H 0.8786 -0.2725 0.6941 0.056 Uiso 1 1 calc R . .
H21C H 0.9644 -0.2588 0.7535 0.056 Uiso 1 1 calc R . .
C22 C 0.83713(10) -0.01029(16) 0.69579(9) 0.0327(3) Uani 1 1 d . . .
H22A H 0.8639 0.0280 0.6591 0.049 Uiso 1 1 calc R . .
H22B H 0.8167 0.0621 0.7219 0.049 Uiso 1 1 calc R . .
H22C H 0.7942 -0.0670 0.6658 0.049 Uiso 1 1 calc R . .
C23 C 0.84168(10) 0.27744(15) 0.82088(9) 0.0323(3) Uani 1 1 d . . .

loop_
_atom_site_aniso_label
_atom_site_aniso_U_11
_atom_site_aniso_U_22
_atom_site_aniso_U_33
_atom_site_aniso_U_23
_atom_site_aniso_U_13
_atom_site_aniso_U_12
Ni1 0.01912(9) 0.01473(9) 0.02098(9) -0.00159(6) 0.00674(7) -0.00101(6)
P1 0.01699(16) 0.01472(15) 0.01860(16) -0.00041(12) 0.00388(13) 0.00021(12)
P2 0.01801(16) 0.01518(15) 0.02263(17) -0.00267(12) 0.00747(13) -0.00230(12)
Si1 0.02111(18) 0.01962(18) 0.01895(17) -0.00024(13) 0.00749(14) -0.00296(13)
Si2 0.01991(18) 0.01935(17) 0.01738(17) -0.00227(13) 0.00491(14) -0.00312(13)
N1 0.0391(7) 0.0191(6) 0.0376(7) -0.0009(5) 0.0209(6) -0.0011(5)
O1 0.0278(5) 0.0265(5) 0.0214(5) -0.0034(4) 0.0104(4) -0.0056(4)
O2 0.0955(12) 0.0375(7) 0.0460(8) 0.0068(6) 0.0145(8) -0.0322(7)
C1 0.0252(8) 0.0356(8) 0.0470(10) -0.0042(7) 0.0128(7) -0.0087(6)
C2 0.0488(10) 0.0226(7) 0.0235(7) 0.0017(6) 0.0134(7) 0.0001(6)
C3 0.0180(6) 0.0203(6) 0.0230(7) 0.0006(5) 0.0051(5) -0.0004(5)
C4 0.0201(6) 0.0229(7) 0.0199(6) -0.0021(5) 0.0034(5) 0.0011(5)
C5 0.0253(7) 0.0357(8) 0.0238(7) -0.0061(6) 0.0060(6) 0.0027(6)
C6 0.0192(7) 0.0305(7) 0.0296(7) -0.0052(6) 0.0021(6) -0.0019(6)
C7 0.0327(8) 0.0271(7) 0.0225(7) 0.0027(6) 0.0034(6) 0.0027(6)
C8 0.0228(7) 0.0166(6) 0.0258(7) 0.0010(5) 0.0040(5) 0.0029(5)
C9 0.0335(8) 0.0218(7) 0.0253(7) 0.0049(5) 0.0020(6) 0.0035(6)
C10 0.0250(7) 0.0246(7) 0.0367(8) 0.0004(6) 0.0070(6) 0.0070(6)
C11 0.0320(8) 0.0157(6) 0.0367(8) -0.0007(6) 0.0107(7) -0.0003(5)
C12 0.0275(7) 0.0279(7) 0.0246(7) -0.0048(6) 0.0054(6) -0.0083(6)
C13 0.0362(8) 0.0262(7) 0.0251(7) -0.0014(6) 0.0061(6) 0.0045(6)
C14 0.0224(7) 0.0206(6) 0.0224(6) -0.0060(5) 0.0069(5) -0.0038(5)
C15 0.0210(7) 0.0186(6) 0.0270(7) -0.0006(5) 0.0042(6) -0.0005(5)
C16 0.0276(8) 0.0300(8) 0.0334(8) -0.0074(6) 0.0001(6) -0.0012(6)
C17 0.0324(8) 0.0255(7) 0.0342(8) 0.0066(6) 0.0087(7) -0.0006(6)
C18 0.0269(8) 0.0229(7) 0.0427(9) -0.0023(6) 0.0070(7) 0.0049(6)
C19 0.0296(7) 0.0193(6) 0.0313(7) -0.0017(5) 0.0173(6) -0.0032(5)
C20 0.0284(8) 0.0263(7) 0.0489(10) -0.0011(7) 0.0190(7) -0.0072(6)
C21 0.0470(10) 0.0280(8) 0.0484(10) -0.0069(7) 0.0316(8) -0.0028(7)
C22 0.0454(10) 0.0299(8) 0.0263(8) 0.0007(6) 0.0158(7) -0.0010(7)
C23 0.0432(9) 0.0256(8) 0.0277(7) -0.0037(6) 0.0097(7) -0.0091(6)

loop_
_atom_type_symbol
_atom_type_description
_atom_type_scat_dispersion_real
_atom_type_scat_dispersion_imag
_atom_type_scat_source
C C 0.0033 0.0016 'International Tables Vol C Tables 4.2.6.8 and 6.1.1.4'
H H 0.0000 0.0000 'International Tables Vol C Tables 4.2.6.8 and 6.1.1.4'
N N 0.0061 0.0033 'International Tables Vol C Tables 4.2.6.8 and 6.1.1.4'
O O 0.0106 0.0060 'International Tables Vol C Tables 4.2.6.8 and 6.1.1.4'
Si Si 0.0817 0.0704 'International Tables Vol C Tables 4.2.6.8 and 6.1.1.4'
P P 0.1023 0.0942 'International Tables Vol C Tables 4.2.6.8 and 6.1.1.4'
Ni Ni 0.3393 1.1124 'International Tables Vol C Tables 4.2.6.8 and 6.1.1.4'

loop_
_geom_angle_atom_site_label_1
_geom_angle_atom_site_label_2
_geom_angle_atom_site_label_3
_geom_angle
_geom_angle_site_symmetry_1
_geom_angle_site_symmetry_3
_geom_angle_publ_flag
N1 Ni1 P1 101.64(4) . . ?
N1 Ni1 P2 105.07(4) . . ?
P1 Ni1 P2 153.014(14) . . ?
N1 Ni1 H1NI 175.2 . . ?
P1 Ni1 H1NI 81.4 . . ?
P2 Ni1 H1NI 72.2 . . ?
C3 P1 C4 105.60(6) . . ?
C3 P1 C8 100.72(6) . . ?
C4 P1 C8 109.23(6) . . ?
C3 P1 Ni1 114.01(4) . . ?
C4 P1 Ni1 110.42(4) . . ?
C8 P1 Ni1 116.02(5) . . ?
C14 P2 C19 101.80(6) . . ?
C14 P2 C15 104.28(6) . . ?
C19 P2 C15 111.16(6) . . ?
C14 P2 Ni1 112.62(4) . . ?
C19 P2 Ni1 115.70(4) . . ?
C15 P2 Ni1 110.43(4) . . ?
O1 Si1 C2 107.04(6) . . ?
O1 Si1 C1 108.65(7) . . ?
C2 Si1 C1 107.97(8) . . ?
O1 Si1 C3 113.80(6) . . ?
C2 Si1 C3 115.51(7) . . ?
C1 Si1 C3 103.55(7) . . ?
O1 Si2 C13 109.91(6) . . ?
O1 Si2 C14 111.45(6) . . ?
C13 Si2 C14 110.50(7) . . ?
O1 Si2 C12 106.76(6) . . ?
C13 Si2 C12 110.43(7) . . ?
C14 Si2 C12 107.70(6) . . ?
C23 N1 Ni1 176.97(15) . . ?
Si1 O1 Si2 151.87(7) . . ?
Si1 C1 H1A 109.5 . . ?
Si1 C1 H1B 109.5 . . ?
H1A C1 H1B 109.5 . . ?
Si1 C1 H1C 109.5 . . ?
H1A C1 H1C 109.5 . . ?
H1B C1 H1C 109.5 . . ?
Si1 C2 H2A 109.5 . . ?
Si1 C2 H2B 109.5 . . ?
H2A C2 H2B 109.5 . . ?
Si1 C2 H2C 109.5 . . ?
H2A C2 H2C 109.5 . . ?
H2B C2 H2C 109.5 . . ?
P1 C3 Si1 127.90(7) . . ?
P1 C3 H3A 105.3 . . ?
Si1 C3 H3A 105.3 . . ?
P1 C3 H3B 105.3 . . ?
Si1 C3 H3B 105.3 . . ?
H3A C3 H3B 106.0 . . ?
C7 C4 C5 107.66(12) . . ?
C7 C4 C6 107.44(12) . . ?
C5 C4 C6 109.74(12) . . ?
C7 C4 P1 107.77(9) . . ?
C5 C4 P1 115.43(10) . . ?
C6 C4 P1 108.50(9) . . ?
C4 C5 H5A 109.5 . . ?
C4 C5 H5B 109.5 . . ?
H5A C5 H5B 109.5 . . ?
C4 C5 H5C 109.5 . . ?
H5A C5 H5C 109.5 . . ?
H5B C5 H5C 109.5 . . ?
C4 C6 H6A 109.5 . . ?
C4 C6 H6B 109.5 . . ?
H6A C6 H6B 109.5 . . ?
C4 C6 H6C 109.5 . . ?
H6A C6 H6C 109.5 . . ?
H6B C6 H6C 109.5 . . ?
C4 C7 H7A 109.5 . . ?
C4 C7 H7B 109.5 . . ?
H7A C7 H7B 109.5 . . ?
C4 C7 H7C 109.5 . . ?
H7A C7 H7C 109.5 . . ?
H7B C7 H7C 109.5 . . ?
C11 C8 C9 108.20(12) . . ?
C11 C8 C10 108.49(11) . . ?
C9 C8 C10 107.41(12) . . ?
C11 C8 P1 111.07(10) . . ?
C9 C8 P1 106.01(9) . . ?
C10 C8 P1 115.36(10) . . ?
C8 C9 H9A 109.5 . . ?
C8 C9 H9B 109.5 . . ?
H9A C9 H9B 109.5 . . ?
C8 C9 H9C 109.5 . . ?
H9A C9 H9C 109.5 . . ?
H9B C9 H9C 109.5 . . ?
C8 C10 H10A 109.5 . . ?
C8 C10 H10B 109.5 . . ?
H10A C10 H10B 109.5 . . ?
C8 C10 H10C 109.5 . . ?
H10A C10 H10C 109.5 . . ?
H10B C10 H10C 109.5 . . ?
C8 C11 H11A 109.5 . . ?
C8 C11 H11B 109.5 . . ?
H11A C11 H11B 109.5 . . ?
C8 C11 H11C 109.5 . . ?
H11A C11 H11C 109.5 . . ?
H11B C11 H11C 109.5 . . ?
Si2 C12 H12A 109.5 . . ?
Si2 C12 H12B 109.5 . . ?
H12A C12 H12B 109.5 . . ?
Si2 C12 H12C 109.5 . . ?
H12A C12 H12C 109.5 . . ?
H12B C12 H12C 109.5 . . ?
Si2 C13 H13A 109.5 . . ?
Si2 C13 H13B 109.5 . . ?
H13A C13 H13B 109.5 . . ?
Si2 C13 H13C 109.5 . . ?
H13A C13 H13C 109.5 . . ?
H13B C13 H13C 109.5 . . ?
P2 C14 Si2 119.24(7) . . ?
P2 C14 H14A 107.5 . . ?
Si2 C14 H14A 107.5 . . ?
P2 C14 H14B 107.5 . . ?
Si2 C14 H14B 107.5 . . ?
H14A C14 H14B 107.0 . . ?
C18 C15 C16 109.45(12) . . ?
C18 C15 C17 107.72(12) . . ?
C16 C15 C17 108.27(12) . . ?
C18 C15 P2 114.94(10) . . ?
C16 C15 P2 107.82(10) . . ?
C17 C15 P2 108.47(10) . . ?
C15 C16 H16A 109.5 . . ?
C15 C16 H16B 109.5 . . ?
H16A C16 H16B 109.5 . . ?
C15 C16 H16C 109.5 . . ?
H16A C16 H16C 109.5 . . ?
H16B C16 H16C 109.5 . . ?
C15 C17 H17A 109.5 . . ?
C15 C17 H17B 109.5 . . ?
H17A C17 H17B 109.5 . . ?
C15 C17 H17C 109.5 . . ?
H17A C17 H17C 109.5 . . ?
H17B C17 H17C 109.5 . . ?
C15 C18 H18A 109.5 . . ?
C15 C18 H18B 109.5 . . ?
H18A C18 H18B 109.5 . . ?
C15 C18 H18C 109.5 . . ?
H18A C18 H18C 109.5 . . ?
H18B C18 H18C 109.5 . . ?
C20 C19 C22 109.41(12) . . ?
C20 C19 C21 108.79(12) . . ?
C22 C19 C21 107.44(13) . . ?
C20 C19 P2 109.35(10) . . ?
C22 C19 P2 105.88(10) . . ?
C21 C19 P2 115.81(10) . . ?
C19 C20 H20A 109.5 . . ?
C19 C20 H20B 109.5 . . ?
H20A C20 H20B 109.5 . . ?
C19 C20 H20C 109.5 . . ?
H20A C20 H20C 109.5 . . ?
H20B C20 H20C 109.5 . . ?
C19 C21 H21A 109.5 . . ?
C19 C21 H21B 109.5 . . ?
H21A C21 H21B 109.5 . . ?
C19 C21 H21C 109.5 . . ?
H21A C21 H21C 109.5 . . ?
H21B C21 H21C 109.5 . . ?
C19 C22 H22A 109.5 . . ?
C19 C22 H22B 109.5 . . ?
H22A C22 H22B 109.5 . . ?
C19 C22 H22C 109.5 . . ?
H22A C22 H22C 109.5 . . ?
H22B C22 H22C 109.5 . . ?
N1 C23 O2 179.1(2) . . ?

loop_
_geom_bond_atom_site_label_1
_geom_bond_atom_site_label_2
_geom_bond_distance
_geom_bond_site_symmetry_2
_geom_bond_publ_flag
Ni1 N1 1.8959(12) . ?
Ni1 P1 2.2079(4) . ?
Ni1 P2 2.2149(4) . ?
Ni1 H1NI 1.3612 . ?
P1 C3 1.8470(14) . ?
P1 C4 1.8833(14) . ?
P1 C8 1.9017(14) . ?
P2 C14 1.8485(13) . ?
P2 C19 1.8938(14) . ?
P2 C15 1.8947(14) . ?
Si1 O1 1.6258(10) . ?
Si1 C2 1.8545(15) . ?
Si1 C1 1.8637(16) . ?
Si1 C3 1.8900(14) . ?
Si2 O1 1.6326(10) . ?
Si2 C13 1.8563(15) . ?
Si2 C14 1.8659(14) . ?
Si2 C12 1.8669(14) . ?
N1 C23 1.161(2) . ?
O2 C23 1.2090(19) . ?
C1 H1A 0.9800 . ?
C1 H1B 0.9800 . ?
C1 H1C 0.9800 . ?
C2 H2A 0.9800 . ?
C2 H2B 0.9800 . ?
C2 H2C 0.9800 . ?
C3 H3A 0.9900 . ?
C3 H3B 0.9900 . ?
C4 C7 1.5336(19) . ?
C4 C5 1.5349(18) . ?
C4 C6 1.5376(19) . ?
C5 H5A 0.9800 . ?
C5 H5B 0.9800 . ?
C5 H5C 0.9800 . ?
C6 H6A 0.9800 . ?
C6 H6B 0.9800 . ?
C6 H6C 0.9800 . ?
C7 H7A 0.9800 . ?
C7 H7B 0.9800 . ?
C7 H7C 0.9800 . ?
C8 C11 1.5351(19) . ?
C8 C9 1.541(2) . ?
C8 C10 1.5412(19) . ?
C9 H9A 0.9800 . ?
C9 H9B 0.9800 . ?
C9 H9C 0.9800 . ?
C10 H10A 0.9800 . ?
C10 H10B 0.9800 . ?
C10 H10C 0.9800 . ?
C11 H11A 0.9800 . ?
C11 H11B 0.9800 . ?
C11 H11C 0.9800 . ?
C12 H12A 0.9800 . ?
C12 H12B 0.9800 . ?
C12 H12C 0.9800 . ?
C13 H13A 0.9800 . ?
C13 H13B 0.9800 . ?
C13 H13C 0.9800 . ?
C14 H14A 0.9900 . ?
C14 H14B 0.9900 . ?
C15 C18 1.5326(19) . ?
C15 C16 1.535(2) . ?
C15 C17 1.539(2) . ?
C16 H16A 0.9800 . ?
C16 H16B 0.9800 . ?
C16 H16C 0.9800 . ?
C17 H17A 0.9800 . ?
C17 H17B 0.9800 . ?
C17 H17C 0.9800 . ?
C18 H18A 0.9800 . ?
C18 H18B 0.9800 . ?
C18 H18C 0.9800 . ?
C19 C20 1.535(2) . ?
C19 C22 1.536(2) . ?
C19 C21 1.539(2) . ?
C20 H20A 0.9800 . ?
C20 H20B 0.9800 . ?
C20 H20C 0.9800 . ?
C21 H21A 0.9800 . ?
C21 H21B 0.9800 . ?
C21 H21C 0.9800 . ?
C22 H22A 0.9800 . ?
C22 H22B 0.9800 . ?
C22 H22C 0.9800 . ?

loop_
_geom_torsion_atom_site_label_1
_geom_torsion_atom_site_label_2
_geom_torsion_atom_site_label_3
_geom_torsion_atom_site_label_4
_geom_torsion
_geom_torsion_site_symmetry_1
_geom_torsion_site_symmetry_2
_geom_torsion_site_symmetry_3
_geom_torsion_site_symmetry_4
_geom_torsion_publ_flag
N1 Ni1 P1 C3 145.91(7) . . . . ?
P2 Ni1 P1 C3 -25.79(6) . . . . ?
N1 Ni1 P1 C4 -95.40(6) . . . . ?
P2 Ni1 P1 C4 92.89(6) . . . . ?
N1 Ni1 P1 C8 29.54(7) . . . . ?
P2 Ni1 P1 C8 -142.16(5) . . . . ?
N1 Ni1 P2 C14 -123.78(7) . . . . ?
P1 Ni1 P2 C14 47.81(6) . . . . ?
N1 Ni1 P2 C19 -7.26(7) . . . . ?
P1 Ni1 P2 C19 164.33(6) . . . . ?
N1 Ni1 P2 C15 120.09(6) . . . . ?
P1 Ni1 P2 C15 -68.32(6) . . . . ?
C2 Si1 O1 Si2 -175.32(14) . . . . ?
C1 Si1 O1 Si2 68.32(16) . . . . ?
C3 Si1 O1 Si2 -46.46(16) . . . . ?
C13 Si2 O1 Si1 11.81(16) . . . . ?
C14 Si2 O1 Si1 134.67(14) . . . . ?
C12 Si2 O1 Si1 -107.98(15) . . . . ?
C4 P1 C3 Si1 -94.60(10) . . . . ?
C8 P1 C3 Si1 151.76(9) . . . . ?
Ni1 P1 C3 Si1 26.80(11) . . . . ?
O1 Si1 C3 P1 -44.24(11) . . . . ?
C2 Si1 C3 P1 80.19(11) . . . . ?
C1 Si1 C3 P1 -161.99(10) . . . . ?
C3 P1 C4 C7 53.86(11) . . . . ?
C8 P1 C4 C7 161.44(9) . . . . ?
Ni1 P1 C4 C7 -69.83(10) . . . . ?
C3 P1 C4 C5 -66.48(12) . . . . ?
C8 P1 C4 C5 41.10(12) . . . . ?
Ni1 P1 C4 C5 169.82(9) . . . . ?
C3 P1 C4 C6 169.92(9) . . . . ?
C8 P1 C4 C6 -82.51(10) . . . . ?
Ni1 P1 C4 C6 46.22(10) . . . . ?
C3 P1 C8 C11 164.24(10) . . . . ?
C4 P1 C8 C11 53.39(11) . . . . ?
Ni1 P1 C8 C11 -72.16(10) . . . . ?
C3 P1 C8 C9 -78.45(10) . . . . ?
C4 P1 C8 C9 170.69(9) . . . . ?
Ni1 P1 C8 C9 45.14(10) . . . . ?
C3 P1 C8 C10 40.27(12) . . . . ?
C4 P1 C8 C10 -70.58(12) . . . . ?
Ni1 P1 C8 C10 163.86(9) . . . . ?
C19 P2 C14 Si2 -129.78(8) . . . . ?
C15 P2 C14 Si2 114.53(8) . . . . ?
Ni1 P2 C14 Si2 -5.23(10) . . . . ?
O1 Si2 C14 P2 -58.71(10) . . . . ?
C13 Si2 C14 P2 63.80(10) . . . . ?
C12 Si2 C14 P2 -175.50(8) . . . . ?
C14 P2 C15 C18 73.39(11) . . . . ?
C19 P2 C15 C18 -35.56(12) . . . . ?
Ni1 P2 C15 C18 -165.38(9) . . . . ?
C14 P2 C15 C16 -164.25(10) . . . . ?
C19 P2 C15 C16 86.80(11) . . . . ?
Ni1 P2 C15 C16 -43.02(10) . . . . ?
C14 P2 C15 C17 -47.22(11) . . . . ?
C19 P2 C15 C17 -156.17(10) . . . . ?
Ni1 P2 C15 C17 74.01(10) . . . . ?
C14 P2 C19 C20 -172.80(10) . . . . ?
C15 P2 C19 C20 -62.25(11) . . . . ?
Ni1 P2 C19 C20 64.74(11) . . . . ?
C14 P2 C19 C22 69.42(10) . . . . ?
C15 P2 C19 C22 179.97(9) . . . . ?
Ni1 P2 C19 C22 -53.04(11) . . . . ?
C14 P2 C19 C21 -49.50(13) . . . . ?
C15 P2 C19 C21 61.05(14) . . . . ?
Ni1 P2 C19 C21 -171.96(11) . . . . ?
